data_4343327
loop_
_publ_author_name
'Zhu, Li'
'Chen, Kun'
'Hao, Jian'
'Wei, Zheyu'
'Zhang, Haocheng'
'Yin, Panchao'
'Wei, Yongge'

_publ_section_title
;
 Synthesis and Crystallization Behavior of Surfactants with Hexamolybdate
 as the Polar Headgroup.
;
_journal_issue 13
_journal_name_full 'Inorganic chemistry'
_journal_page_first 6075
_journal_page_last 6077
_journal_paper_doi 10.1021/acs.inorgchem.5b00903
_journal_volume 54
_journal_year 2015
_chemical_formula_sum 'C57 H113 Mo6 N3 O20'
_chemical_formula_weight 1736.14
_space_group_crystal_system triclinic
_space_group_IT_number 2
_space_group_name_Hall '-P 1'
_space_group_name_H-M_alt 'P -1'
_symmetry_space_group_name_Hall '-P 1'
_symmetry_space_group_name_H-M 'P -1'
_atom_sites_solution_hydrogens geom
_audit_creation_method SHELXL-2014/7
_cell_angle_alpha 78.48(3)
_cell_angle_beta 82.98(3)
_cell_angle_gamma 62.29(3)
_cell_formula_units_Z 2
_cell_length_a 11.930(2)
_cell_length_b 12.056(2)
_cell_length_c 28.428(6)
_cell_measurement_temperature 296(2)
_cell_volume 3544.9(15)
_computing_structure_refinement 'SHELXL-2014/7 (Sheldrick, 2014)'
_diffrn_ambient_temperature 296(2)
_diffrn_detector_area_resol_mean 28.5714
_diffrn_measured_fraction_theta_full 0.980
_diffrn_measured_fraction_theta_max 0.977
_diffrn_measurement_device_type 'Saturn724+ (4x4 bin mode)'
_diffrn_measurement_method dtprofit.ref
_diffrn_radiation_type MoK\a
_diffrn_radiation_wavelength 0.71073
_diffrn_reflns_av_R_equivalents 0.0338
_diffrn_reflns_av_unetI/netI 0.0488
_diffrn_reflns_laue_measured_fraction_full 0.980
_diffrn_reflns_laue_measured_fraction_max 0.977
_diffrn_reflns_limit_h_max 14
_diffrn_reflns_limit_h_min -14
_diffrn_reflns_limit_k_max 14
_diffrn_reflns_limit_k_min -14
_diffrn_reflns_limit_l_max 35
_diffrn_reflns_limit_l_min -35
_diffrn_reflns_number 31620
_diffrn_reflns_point_group_measured_fraction_full 0.980
_diffrn_reflns_point_group_measured_fraction_max 0.977
_diffrn_reflns_theta_full 25.242
_diffrn_reflns_theta_max 26.000
_diffrn_reflns_theta_min 3.153
_diffrn_source 'Rotating Anode'
_exptl_absorpt_coefficient_mu 1.097
_exptl_absorpt_correction_T_max 0.777
_exptl_absorpt_correction_T_min 0.708
_exptl_absorpt_correction_type multi-scan
_exptl_crystal_colour brown
_exptl_crystal_density_diffrn 1.627
_exptl_crystal_density_method 'not measured'
_exptl_crystal_description block
_exptl_crystal_F_000 1776
_exptl_crystal_size_max 0.400
_exptl_crystal_size_mid 0.270
_exptl_crystal_size_min 0.230
_refine_diff_density_max 0.727
_refine_diff_density_min -0.536
_refine_diff_density_rms 0.097
_refine_ls_extinction_method none
_refine_ls_goodness_of_fit_ref 1.091
_refine_ls_hydrogen_treatment constr
_refine_ls_matrix_type full
_refine_ls_number_parameters 785
_refine_ls_number_reflns 13610
_refine_ls_number_restraints 0
_refine_ls_restrained_S_all 1.091
_refine_ls_R_factor_all 0.0537
_refine_ls_R_factor_gt 0.0414
_refine_ls_shift/su_max 0.001
_refine_ls_shift/su_mean 0.000
_refine_ls_structure_factor_coef Fsqd
_refine_ls_weighting_details 'w=1/[\s^2^(Fo^2^)+(0.0250P)^2^+3.6638P] where P=(Fo^2^+2Fc^2^)/3'
_refine_ls_weighting_scheme calc
_refine_ls_wR_factor_gt 0.0788
_refine_ls_wR_factor_ref 0.0843
_reflns_Friedel_coverage 0.000
_reflns_number_gt 11374
_reflns_number_total 13610
_reflns_threshold_expression 'I > 2\s(I)'
_cod_data_source_file ic5b00903_si_004.cif
_cod_data_source_block C18
_cod_depositor_comments 'Adding full bibliography for 4343325--4343327.cif.'
_cod_database_code 4343327
_shelx_shelxl_version_number 2014/7
_shelx_space_group_comment
;
The symmetry employed for this shelxl refinement is uniquely defined
by the following loop, which should always be used as a source of
symmetry information in preference to the above space-group names.
They are only intended as comments.
;
_shelx_estimated_absorpt_t_min 0.668
_shelx_estimated_absorpt_t_max 0.787

loop_
_space_group_symop_operation_xyz
'x, y, z'
'-x, -y, -z'

loop_
_atom_site_label
_atom_site_type_symbol
_atom_site_fract_x
_atom_site_fract_y
_atom_site_fract_z
_atom_site_U_iso_or_equiv
_atom_site_adp_type
_atom_site_occupancy
_atom_site_site_symmetry_order
_atom_site_calc_flag
_atom_site_refinement_flags_posn
_atom_site_refinement_flags_adp
Mo1 Mo 0.17130(3) 0.31605(3) 0.20739(2) 0.01391(8) Uani 1 1 d . .
Mo2 Mo 0.31171(3) 0.46456(3) 0.23909(2) 0.01831(8) Uani 1 1 d . .
Mo3 Mo 0.40099(3) 0.34098(3) 0.13952(2) 0.01641(8) Uani 1 1 d . .
Mo4 Mo 0.10732(3) 0.49807(3) 0.10369(2) 0.01386(8) Uani 1 1 d . .
Mo5 Mo 0.01787(3) 0.62011(3) 0.20295(2) 0.01793(8) Uani 1 1 d . .
Mo6 Mo 0.24814(3) 0.65156(3) 0.13369(2) 0.01855(8) Uani 1 1 d . .
O1 O 0.2085(2) 0.4781(2) 0.17177(8) 0.0121(5) Uani 1 1 d . .
O2 O 0.3870(2) 0.4552(3) 0.28727(10) 0.0258(7) Uani 1 1 d . .
O3 O 0.5422(2) 0.2450(2) 0.11570(9) 0.0229(6) Uani 1 1 d . .
O4 O 0.0319(2) 0.5065(2) 0.05566(9) 0.0185(6) Uani 1 1 d . .
O5 O -0.1214(2) 0.7176(3) 0.22692(10) 0.0268(7) Uani 1 1 d . .
O6 O 0.2685(3) 0.7776(3) 0.10519(10) 0.0289(7) Uani 1 1 d . .
O7 O 0.0282(2) 0.4542(2) 0.22993(9) 0.0175(6) Uani 1 1 d . .
O8 O 0.0803(2) 0.7292(2) 0.16597(10) 0.0211(6) Uani 1 1 d . .
O9 O 0.1388(2) 0.5834(2) 0.25088(9) 0.0205(6) Uani 1 1 d . .
O10 O -0.0299(2) 0.5983(2) 0.14427(9) 0.0175(6) Uani 1 1 d . .
O11 O 0.1507(2) 0.6309(2) 0.08670(9) 0.0192(6) Uani 1 1 d . .
O12 O 0.2811(2) 0.3800(2) 0.09144(9) 0.0172(6) Uani 1 1 d . .
O13 O 0.1006(2) 0.3514(2) 0.14743(9) 0.0144(5) Uani 1 1 d . .
O14 O 0.3165(2) 0.6118(2) 0.19409(9) 0.0209(6) Uani 1 1 d . .
O15 O 0.4478(2) 0.3655(2) 0.19772(9) 0.0188(6) Uani 1 1 d . .
O16 O 0.2703(2) 0.3307(2) 0.25618(9) 0.0190(6) Uani 1 1 d . .
O17 O 0.3431(2) 0.2300(2) 0.17614(9) 0.0178(6) Uani 1 1 d . .
O18 O 0.3879(2) 0.5102(2) 0.11297(9) 0.0206(6) Uani 1 1 d . .
O19 O 0.1567(2) -0.2662(2) 0.33109(10) 0.0256(6) Uani 1 1 d . .
O20 O -0.0498(2) -0.2045(3) 0.32193(10) 0.0274(7) Uani 1 1 d . .
N1 N 0.1523(3) 0.1839(3) 0.23618(11) 0.0160(7) Uani 1 1 d . .
N2 N -0.1700(3) 0.3196(3) 0.07010(10) 0.0137(6) Uani 1 1 d . .
N3 N -0.4403(3) 0.9365(3) 0.28335(11) 0.0194(7) Uani 1 1 d . .
C1 C 0.1480(3) 0.0726(3) 0.25891(13) 0.0167(8) Uani 1 1 d . .
C2 C 0.1409(3) -0.0103(4) 0.23258(14) 0.0188(8) Uani 1 1 d . .
C3 C 0.1424(4) -0.1226(4) 0.25683(14) 0.0230(9) Uani 1 1 d . .
H3 H 0.1400 -0.1799 0.2399 0.028 Uiso 1 1 calc R U
C4 C 0.1474(3) -0.1492(4) 0.30647(14) 0.0206(9) Uani 1 1 d . .
C5 C 0.1521(3) -0.0675(4) 0.33307(14) 0.0210(9) Uani 1 1 d . .
H5 H 0.1554 -0.0873 0.3664 0.025 Uiso 1 1 calc R U
C6 C 0.1517(3) 0.0442(4) 0.30934(14) 0.0191(8) Uani 1 1 d . .
H6 H 0.1540 0.1009 0.3267 0.023 Uiso 1 1 calc R U
C7 C 0.1297(4) 0.0242(4) 0.17893(14) 0.0287(10) Uani 1 1 d . .
H7A H 0.0501 0.0974 0.1713 0.043 Uiso 1 1 calc R U
H7B H 0.1340 -0.0457 0.1662 0.043 Uiso 1 1 calc R U
H7C H 0.1977 0.0430 0.1651 0.043 Uiso 1 1 calc R U
C11 C 0.0513(4) -0.2858(4) 0.33558(13) 0.0198(8) Uani 1 1 d . .
C12 C 0.0831(4) -0.4169(4) 0.36120(14) 0.0216(9) Uani 1 1 d . .
H12A H 0.0883 -0.4192 0.3952 0.026 Uiso 1 1 calc R U
H12B H 0.1660 -0.4746 0.3498 0.026 Uiso 1 1 calc R U
C13 C -0.0105(4) -0.4638(4) 0.35495(14) 0.0225(9) Uani 1 1 d . .
H13A H -0.0133 -0.4654 0.3211 0.027 Uiso 1 1 calc R U
H13B H -0.0942 -0.4051 0.3654 0.027 Uiso 1 1 calc R U
C14 C 0.0232(4) -0.5952(4) 0.38307(15) 0.0251(9) Uani 1 1 d . .
H14A H 0.0223 -0.5919 0.4169 0.030 Uiso 1 1 calc R U
H14B H 0.1089 -0.6521 0.3738 0.030 Uiso 1 1 calc R U
C15 C -0.0636(4) -0.6505(4) 0.37635(15) 0.0261(9) Uani 1 1 d . .
H15A H -0.0566 -0.6620 0.3431 0.031 Uiso 1 1 calc R U
H15B H -0.1505 -0.5905 0.3828 0.031 Uiso 1 1 calc R U
C16 C -0.0341(4) -0.7773(4) 0.40872(14) 0.0237(9) Uani 1 1 d . .
H16A H 0.0536 -0.8364 0.4029 0.028 Uiso 1 1 calc R U
H16B H -0.0434 -0.7651 0.4419 0.028 Uiso 1 1 calc R U
C17 C -0.1177(4) -0.8357(4) 0.40140(15) 0.0272(9) Uani 1 1 d . .
H17A H -0.1084 -0.8483 0.3682 0.033 Uiso 1 1 calc R U
H17B H -0.2055 -0.7769 0.4073 0.033 Uiso 1 1 calc R U
C18 C -0.0866(4) -0.9619(4) 0.43408(15) 0.0236(9) Uani 1 1 d . .
H18A H -0.0988 -0.9483 0.4672 0.028 Uiso 1 1 calc R U
H18B H 0.0021 -1.0193 0.4291 0.028 Uiso 1 1 calc R U
C19 C -0.1665(4) -1.0250(4) 0.42608(15) 0.0266(9) Uani 1 1 d . .
H19A H -0.2546 -0.9710 0.4337 0.032 Uiso 1 1 calc R U
H19B H -0.1597 -1.0326 0.3924 0.032 Uiso 1 1 calc R U
C20 C -0.1270(4) -1.1556(4) 0.45618(15) 0.0258(9) Uani 1 1 d . .
H20A H -0.0401 -1.2107 0.4473 0.031 Uiso 1 1 calc R U
H20B H -0.1295 -1.1485 0.4897 0.031 Uiso 1 1 calc R U
C21 C -0.2092(4) -1.2168(4) 0.45058(15) 0.0280(10) Uani 1 1 d . .
H21A H -0.2957 -1.1628 0.4601 0.034 Uiso 1 1 calc R U
H21B H -0.2083 -1.2222 0.4169 0.034 Uiso 1 1 calc R U
C22 C -0.1678(4) -1.3479(4) 0.47971(15) 0.0238(9) Uani 1 1 d . .
H22A H -0.1674 -1.3429 0.5133 0.029 Uiso 1 1 calc R U
H22B H -0.0817 -1.4025 0.4698 0.029 Uiso 1 1 calc R U
C23 C -0.2522(4) -1.4077(4) 0.47447(15) 0.0260(9) Uani 1 1 d . .
H23A H -0.3388 -1.3504 0.4827 0.031 Uiso 1 1 calc R U
H23B H -0.2493 -1.4157 0.4410 0.031 Uiso 1 1 calc R U
C24 C -0.2182(4) -1.5367(4) 0.50483(15) 0.0263(9) Uani 1 1 d . .
H24A H -0.1314 -1.5942 0.4970 0.032 Uiso 1 1 calc R U
H24B H -0.2228 -1.5289 0.5384 0.032 Uiso 1 1 calc R U
C25 C -0.3032(4) -1.5933(4) 0.49791(16) 0.0278(10) Uani 1 1 d . .
H25A H -0.2998 -1.5986 0.4641 0.033 Uiso 1 1 calc R U
H25B H -0.3896 -1.5357 0.5062 0.033 Uiso 1 1 calc R U
C26 C -0.2719(4) -1.7242(4) 0.52686(15) 0.0269(9) Uani 1 1 d . .
H26A H -0.1864 -1.7830 0.5180 0.032 Uiso 1 1 calc R U
H26B H -0.2736 -1.7200 0.5607 0.032 Uiso 1 1 calc R U
C27 C -0.3606(4) -1.7753(4) 0.51971(18) 0.0383(12) Uani 1 1 d . .
H27A H -0.3571 -1.7811 0.4860 0.046 Uiso 1 1 calc R U
H27B H -0.4462 -1.7148 0.5275 0.046 Uiso 1 1 calc R U
C28 C -0.3347(5) -1.9035(4) 0.54890(17) 0.0397(12) Uani 1 1 d . .
H28A H -0.2505 -1.9647 0.5414 0.060 Uiso 1 1 calc R U
H28B H -0.3947 -1.9291 0.5414 0.060 Uiso 1 1 calc R U
H28C H -0.3425 -1.8982 0.5825 0.060 Uiso 1 1 calc R U
C211 C -0.1647(3) 0.1902(3) 0.08727(13) 0.0172(8) Uani 1 1 d . .
H21C H -0.2405 0.2011 0.1069 0.021 Uiso 1 1 calc R U
H21D H -0.0929 0.1399 0.1078 0.021 Uiso 1 1 calc R U
C212 C -0.1540(4) 0.1150(4) 0.04826(14) 0.0232(9) Uani 1 1 d . .
H21E H -0.2361 0.1484 0.0344 0.028 Uiso 1 1 calc R U
H21F H -0.0954 0.1249 0.0229 0.028 Uiso 1 1 calc R U
C213 C -0.1079(4) -0.0247(4) 0.06841(16) 0.0278(10) Uani 1 1 d . .
H21G H -0.0271 -0.0563 0.0831 0.033 Uiso 1 1 calc R U
H21H H -0.0936 -0.0704 0.0421 0.033 Uiso 1 1 calc R U
C214 C -0.1980(4) -0.0539(4) 0.10544(17) 0.0359(11) Uani 1 1 d . .
H21I H -0.2822 -0.0104 0.0934 0.054 Uiso 1 1 calc R U
H21J H -0.1976 -0.0260 0.1347 0.054 Uiso 1 1 calc R U
H21K H -0.1712 -0.1437 0.1115 0.054 Uiso 1 1 calc R U
C221 C -0.0586(3) 0.3100(3) 0.03520(13) 0.0155(8) Uani 1 1 d . .
H22C H -0.0734 0.2947 0.0049 0.019 Uiso 1 1 calc R U
H22D H -0.0561 0.3909 0.0293 0.019 Uiso 1 1 calc R U
C222 C 0.0697(3) 0.2064(4) 0.05256(13) 0.0191(8) Uani 1 1 d . .
H22E H 0.0866 0.2222 0.0824 0.023 Uiso 1 1 calc R U
H22F H 0.0680 0.1251 0.0589 0.023 Uiso 1 1 calc R U
C223 C 0.1749(3) 0.2006(4) 0.01601(15) 0.0240(9) Uani 1 1 d . .
H22G H 0.1916 0.2722 0.0157 0.029 Uiso 1 1 calc R U
H22H H 0.1487 0.2064 -0.0157 0.029 Uiso 1 1 calc R U
C224 C 0.2955(4) 0.0771(4) 0.0279(2) 0.0435(13) Uani 1 1 d . .
H22I H 0.3611 0.0754 0.0044 0.065 Uiso 1 1 calc R U
H22J H 0.2794 0.0064 0.0276 0.065 Uiso 1 1 calc R U
H22K H 0.3220 0.0720 0.0591 0.065 Uiso 1 1 calc R U
C231 C -0.1608(3) 0.3729(3) 0.11285(12) 0.0153(8) Uani 1 1 d . .
H23C H -0.1465 0.4466 0.1008 0.018 Uiso 1 1 calc R U
H23D H -0.0870 0.3097 0.1306 0.018 Uiso 1 1 calc R U
C232 C -0.2753(3) 0.4115(4) 0.14775(13) 0.0175(8) Uani 1 1 d . .
H23E H -0.3467 0.4860 0.1326 0.021 Uiso 1 1 calc R U
H23F H -0.2991 0.3432 0.1569 0.021 Uiso 1 1 calc R U
C233 C -0.2402(4) 0.4404(4) 0.19210(13) 0.0220(9) Uani 1 1 d . .
H23G H -0.1700 0.3646 0.2072 0.026 Uiso 1 1 calc R U
H23H H -0.2122 0.5056 0.1822 0.026 Uiso 1 1 calc R U
C234 C -0.3500(4) 0.4851(4) 0.22869(14) 0.0276(10) Uani 1 1 d . .
H23I H -0.4188 0.5617 0.2143 0.041 Uiso 1 1 calc R U
H23J H -0.3227 0.5011 0.2559 0.041 Uiso 1 1 calc R U
H23K H -0.3775 0.4206 0.2389 0.041 Uiso 1 1 calc R U
C241 C -0.2931(3) 0.4052(3) 0.04467(13) 0.0154(8) Uani 1 1 d . .
H24C H -0.3625 0.4033 0.0659 0.019 Uiso 1 1 calc R U
H24D H -0.2927 0.3709 0.0165 0.019 Uiso 1 1 calc R U
C242 C -0.3185(3) 0.5432(3) 0.02896(13) 0.0166(8) Uani 1 1 d . .
H24E H -0.3112 0.5769 0.0561 0.020 Uiso 1 1 calc R U
H24F H -0.2565 0.5483 0.0043 0.020 Uiso 1 1 calc R U
C243 C -0.4514(3) 0.6212(4) 0.00944(14) 0.0200(8) Uani 1 1 d . .
H24G H -0.5127 0.6144 0.0341 0.024 Uiso 1 1 calc R U
H24H H -0.4578 0.5872 -0.0177 0.024 Uiso 1 1 calc R U
C244 C -0.4821(3) 0.7609(4) -0.00629(14) 0.0230(9) Uani 1 1 d . .
H24I H -0.4213 0.7678 -0.0306 0.034 Uiso 1 1 calc R U
H24J H -0.4787 0.7955 0.0208 0.034 Uiso 1 1 calc R U
H24K H -0.5655 0.8071 -0.0189 0.034 Uiso 1 1 calc R U
C311 C -0.5042(3) 0.9460(4) 0.23916(14) 0.0233(9) Uani 1 1 d . .
H31A H -0.5353 1.0324 0.2221 0.028 Uiso 1 1 calc R U
H31B H -0.5774 0.9312 0.2495 0.028 Uiso 1 1 calc R U
C312 C -0.4250(4) 0.8570(4) 0.20402(14) 0.0232(9) Uani 1 1 d . .
H31C H -0.3850 0.7704 0.2209 0.028 Uiso 1 1 calc R U
H31D H -0.3590 0.8792 0.1891 0.028 Uiso 1 1 calc R U
C313 C -0.5094(4) 0.8671(5) 0.16571(16) 0.0372(11) Uani 1 1 d . .
H31E H -0.5705 0.8380 0.1809 0.045 Uiso 1 1 calc R U
H31F H -0.5562 0.9558 0.1517 0.045 Uiso 1 1 calc R U
C314 C -0.4384(4) 0.7919(4) 0.12596(16) 0.0376(11) Uani 1 1 d . .
H31G H -0.4978 0.7952 0.1051 0.056 Uiso 1 1 calc R U
H31H H -0.3863 0.7052 0.1396 0.056 Uiso 1 1 calc R U
H31I H -0.3860 0.8275 0.1079 0.056 Uiso 1 1 calc R U
C321 C -0.5395(3) 1.0376(4) 0.31140(14) 0.0225(9) Uani 1 1 d . .
H32A H -0.5792 1.1162 0.2891 0.027 Uiso 1 1 calc R U
H32B H -0.6046 1.0116 0.3239 0.027 Uiso 1 1 calc R U
C322 C -0.4922(4) 1.0646(4) 0.35286(15) 0.0253(9) Uani 1 1 d . .
H32C H -0.4258 1.0893 0.3415 0.030 Uiso 1 1 calc R U
H32D H -0.4576 0.9888 0.3769 0.030 Uiso 1 1 calc R U
C323 C -0.6031(4) 1.1719(4) 0.37491(15) 0.0278(10) Uani 1 1 d . .
H32E H -0.6409 1.2449 0.3500 0.033 Uiso 1 1 calc R U
H32F H -0.6671 1.1444 0.3874 0.033 Uiso 1 1 calc R U
C324 C -0.5635(5) 1.2111(5) 0.41497(18) 0.0456(13) Uani 1 1 d . .
H32G H -0.5008 1.2392 0.4027 0.068 Uiso 1 1 calc R U
H32H H -0.5287 1.1400 0.4403 0.068 Uiso 1 1 calc R U
H32I H -0.6360 1.2790 0.4273 0.068 Uiso 1 1 calc R U
C331 C -0.3942(3) 0.8058(4) 0.31334(14) 0.0232(9) Uani 1 1 d . .
H33A H -0.3686 0.8092 0.3439 0.028 Uiso 1 1 calc R U
H33B H -0.3193 0.7480 0.2973 0.028 Uiso 1 1 calc R U
C332 C -0.4870(4) 0.7502(4) 0.32329(14) 0.0250(9) Uani 1 1 d . .
H33C H -0.5047 0.7344 0.2935 0.030 Uiso 1 1 calc R U
H33D H -0.5660 0.8101 0.3366 0.030 Uiso 1 1 calc R U
C333 C -0.4316(4) 0.6265(4) 0.35865(16) 0.0338(11) Uani 1 1 d . .
H33E H -0.3478 0.5718 0.3468 0.041 Uiso 1 1 calc R U
H33F H -0.4221 0.6450 0.3892 0.041 Uiso 1 1 calc R U
C334 C -0.5102(4) 0.5557(4) 0.36690(17) 0.0383(11) Uani 1 1 d . .
H33G H -0.5118 0.5280 0.3377 0.057 Uiso 1 1 calc R U
H33H H -0.5950 0.6107 0.3767 0.057 Uiso 1 1 calc R U
H33I H -0.4737 0.4832 0.3916 0.057 Uiso 1 1 calc R U
C341 C -0.3236(3) 0.9580(4) 0.27016(14) 0.0206(9) Uani 1 1 d . .
H34A H -0.2861 0.9516 0.2996 0.025 Uiso 1 1 calc R U
H34B H -0.2623 0.8900 0.2536 0.025 Uiso 1 1 calc R U
C342 C -0.3455(4) 1.0829(4) 0.23911(14) 0.0265(10) Uani 1 1 d . .
H34C H -0.4126 1.1522 0.2535 0.032 Uiso 1 1 calc R U
H34D H -0.3717 1.0862 0.2077 0.032 Uiso 1 1 calc R U
C343 C -0.2235(4) 1.0974(4) 0.23398(15) 0.0329(11) Uani 1 1 d . .
H34E H -0.1536 1.0196 0.2258 0.040 Uiso 1 1 calc R U
H34F H -0.2315 1.1654 0.2077 0.040 Uiso 1 1 calc R U
C344 C -0.1926(4) 1.1259(4) 0.27931(16) 0.0330(11) Uani 1 1 d . .
H34G H -0.1228 1.1461 0.2725 0.050 Uiso 1 1 calc R U
H34H H -0.1704 1.0528 0.3041 0.050 Uiso 1 1 calc R U
H34I H -0.2653 1.1967 0.2899 0.050 Uiso 1 1 calc R U

loop_
_atom_site_aniso_label
_atom_site_aniso_U_11
_atom_site_aniso_U_22
_atom_site_aniso_U_33
_atom_site_aniso_U_23
_atom_site_aniso_U_13
_atom_site_aniso_U_12
Mo1 0.01286(15) 0.01373(17) 0.01666(17) -0.00019(13) -0.00089(12) -0.00808(13)
Mo2 0.01767(17) 0.02253(19) 0.01873(18) -0.00493(14) -0.00493(13) -0.01082(14)
Mo3 0.01059(16) 0.01714(18) 0.02096(18) -0.00463(14) 0.00272(12) -0.00601(13)
Mo4 0.01549(16) 0.01621(18) 0.01367(16) -0.00188(13) -0.00267(12) -0.01004(13)
Mo5 0.01385(16) 0.01625(18) 0.02053(18) -0.00728(14) 0.00055(13) -0.00280(14)
Mo6 0.02164(18) 0.01550(18) 0.02395(19) -0.00149(14) -0.00319(13) -0.01302(14)
O1 0.0100(11) 0.0131(13) 0.0152(13) -0.0037(10) -0.0002(9) -0.0064(10)
O2 0.0231(15) 0.0350(17) 0.0236(15) -0.0079(13) -0.0068(11) -0.0142(13)
O3 0.0148(13) 0.0251(16) 0.0266(16) -0.0090(12) 0.0040(11) -0.0063(12)
O4 0.0194(14) 0.0247(15) 0.0166(14) -0.0031(11) -0.0038(10) -0.0137(12)
O5 0.0191(14) 0.0240(16) 0.0323(17) -0.0162(13) 0.0008(12) -0.0014(12)
O6 0.0375(17) 0.0205(16) 0.0365(18) 0.0035(13) -0.0064(13) -0.0215(14)
O7 0.0145(13) 0.0211(15) 0.0190(14) -0.0064(11) 0.0030(10) -0.0095(11)
O8 0.0210(14) 0.0127(14) 0.0323(16) -0.0061(12) -0.0029(11) -0.0084(11)
O9 0.0202(14) 0.0245(15) 0.0205(14) -0.0108(12) 0.0009(11) -0.0109(12)
O10 0.0134(13) 0.0158(14) 0.0212(14) -0.0013(11) -0.0049(10) -0.0045(11)
O11 0.0260(14) 0.0181(14) 0.0195(14) 0.0019(11) -0.0049(11) -0.0160(12)
O12 0.0181(13) 0.0191(14) 0.0184(14) -0.0065(11) 0.0029(10) -0.0113(11)
O13 0.0146(12) 0.0155(14) 0.0179(14) -0.0022(11) -0.0012(10) -0.0107(11)
O14 0.0194(14) 0.0240(15) 0.0265(15) -0.0086(12) -0.0035(11) -0.0135(12)
O15 0.0107(12) 0.0190(15) 0.0261(15) -0.0027(12) -0.0034(10) -0.0059(11)
O16 0.0204(14) 0.0231(15) 0.0169(14) -0.0015(11) -0.0033(10) -0.0127(12)
O17 0.0140(13) 0.0129(14) 0.0250(15) -0.0012(11) -0.0004(10) -0.0057(11)
O18 0.0220(14) 0.0232(15) 0.0220(15) -0.0037(12) 0.0042(11) -0.0157(12)
O19 0.0239(15) 0.0204(16) 0.0332(17) 0.0066(13) -0.0072(12) -0.0135(12)
O20 0.0242(15) 0.0195(16) 0.0372(18) 0.0011(13) -0.0031(13) -0.0106(13)
N1 0.0134(15) 0.0139(17) 0.0207(17) -0.0025(13) 0.0007(12) -0.0067(13)
N2 0.0151(15) 0.0173(17) 0.0132(16) -0.0010(13) -0.0015(12) -0.0113(13)
N3 0.0136(16) 0.0161(18) 0.0228(18) -0.0069(14) -0.0053(13) 0.0007(13)
C1 0.0126(18) 0.017(2) 0.022(2) -0.0024(16) 0.0004(14) -0.0084(15)
C2 0.0152(18) 0.019(2) 0.021(2) -0.0025(16) -0.0027(15) -0.0065(16)
C3 0.026(2) 0.015(2) 0.030(2) -0.0048(17) -0.0077(17) -0.0089(17)
C4 0.0171(19) 0.017(2) 0.030(2) 0.0035(17) -0.0039(16) -0.0118(17)
C5 0.022(2) 0.024(2) 0.017(2) 0.0008(17) -0.0021(15) -0.0119(17)
C6 0.0168(19) 0.016(2) 0.024(2) -0.0008(16) -0.0032(15) -0.0067(16)
C7 0.041(3) 0.026(2) 0.021(2) -0.0045(18) -0.0024(18) -0.016(2)
C11 0.023(2) 0.020(2) 0.017(2) 0.0020(16) -0.0014(15) -0.0129(18)
C12 0.025(2) 0.022(2) 0.022(2) -0.0018(17) -0.0024(16) -0.0141(18)
C13 0.027(2) 0.021(2) 0.022(2) -0.0020(17) 0.0003(16) -0.0132(18)
C14 0.024(2) 0.023(2) 0.029(2) -0.0012(18) -0.0009(17) -0.0129(18)
C15 0.029(2) 0.023(2) 0.029(2) -0.0021(18) -0.0041(17) -0.0141(19)
C16 0.030(2) 0.019(2) 0.025(2) -0.0037(17) 0.0002(17) -0.0138(18)
C17 0.033(2) 0.023(2) 0.028(2) -0.0025(18) -0.0037(18) -0.0155(19)
C18 0.028(2) 0.015(2) 0.029(2) -0.0031(17) 0.0012(17) -0.0118(18)
C19 0.038(2) 0.024(2) 0.023(2) -0.0002(18) -0.0048(18) -0.018(2)
C20 0.030(2) 0.023(2) 0.027(2) -0.0024(18) -0.0045(17) -0.0150(19)
C21 0.031(2) 0.025(2) 0.030(2) -0.0026(19) -0.0062(18) -0.0136(19)
C22 0.026(2) 0.021(2) 0.027(2) -0.0008(18) -0.0058(17) -0.0129(18)
C23 0.029(2) 0.024(2) 0.030(2) 0.0014(18) -0.0098(18) -0.0164(19)
C24 0.034(2) 0.025(2) 0.027(2) -0.0012(18) -0.0064(18) -0.0186(19)
C25 0.024(2) 0.026(2) 0.035(3) 0.0001(19) -0.0045(18) -0.0138(19)
C26 0.029(2) 0.024(2) 0.029(2) -0.0072(19) 0.0017(18) -0.0125(19)
C27 0.031(3) 0.027(3) 0.057(3) -0.001(2) -0.002(2) -0.016(2)
C28 0.054(3) 0.039(3) 0.041(3) -0.006(2) 0.004(2) -0.035(3)
C211 0.0142(18) 0.018(2) 0.022(2) 0.0007(16) -0.0041(14) -0.0104(16)
C212 0.027(2) 0.023(2) 0.026(2) -0.0088(18) 0.0011(17) -0.0156(18)
C213 0.029(2) 0.024(2) 0.036(3) -0.0131(19) 0.0020(18) -0.0146(19)
C214 0.042(3) 0.021(2) 0.045(3) 0.002(2) -0.003(2) -0.017(2)
C221 0.0153(18) 0.019(2) 0.0164(19) -0.0045(16) 0.0019(14) -0.0111(16)
C222 0.0164(19) 0.020(2) 0.021(2) -0.0051(17) 0.0023(15) -0.0087(16)
C223 0.020(2) 0.026(2) 0.034(2) -0.0139(19) 0.0057(17) -0.0149(18)
C224 0.020(2) 0.025(3) 0.078(4) -0.011(3) 0.014(2) -0.007(2)
C231 0.0154(18) 0.019(2) 0.0169(19) -0.0059(16) -0.0018(14) -0.0110(16)
C232 0.0203(19) 0.019(2) 0.017(2) -0.0025(16) -0.0022(15) -0.0115(16)
C233 0.025(2) 0.031(2) 0.018(2) -0.0055(17) 0.0009(16) -0.0184(18)
C234 0.031(2) 0.033(3) 0.025(2) -0.0134(19) 0.0054(17) -0.018(2)
C241 0.0128(18) 0.018(2) 0.0175(19) -0.0033(16) -0.0026(14) -0.0078(15)
C242 0.0153(18) 0.021(2) 0.0171(19) -0.0054(16) 0.0005(14) -0.0109(16)
C243 0.0119(18) 0.023(2) 0.025(2) -0.0026(17) -0.0005(15) -0.0081(16)
C244 0.017(2) 0.021(2) 0.028(2) -0.0062(18) -0.0027(16) -0.0054(17)
C311 0.020(2) 0.025(2) 0.022(2) -0.0067(17) -0.0092(16) -0.0043(17)
C312 0.022(2) 0.024(2) 0.023(2) -0.0066(18) -0.0048(16) -0.0084(18)
C313 0.041(3) 0.042(3) 0.031(3) -0.015(2) -0.010(2) -0.017(2)
C314 0.051(3) 0.044(3) 0.027(2) -0.011(2) -0.005(2) -0.026(2)
C321 0.017(2) 0.021(2) 0.023(2) -0.0084(17) 0.0005(16) -0.0023(17)
C322 0.021(2) 0.025(2) 0.029(2) -0.0130(18) 0.0014(17) -0.0064(18)
C323 0.028(2) 0.025(2) 0.030(2) -0.0123(19) 0.0043(18) -0.0094(19)
C324 0.043(3) 0.052(3) 0.045(3) -0.031(3) 0.008(2) -0.018(3)
C331 0.019(2) 0.022(2) 0.024(2) -0.0053(17) -0.0098(16) -0.0021(17)
C332 0.021(2) 0.024(2) 0.027(2) -0.0035(18) -0.0085(16) -0.0053(17)
C333 0.042(3) 0.033(3) 0.032(3) 0.002(2) -0.018(2) -0.020(2)
C334 0.048(3) 0.040(3) 0.035(3) -0.003(2) -0.012(2) -0.026(2)
C341 0.0140(18) 0.021(2) 0.024(2) -0.0053(17) -0.0041(15) -0.0039(16)
C342 0.028(2) 0.024(2) 0.021(2) -0.0004(18) -0.0057(17) -0.0058(18)
C343 0.036(3) 0.031(3) 0.028(2) 0.001(2) -0.0008(19) -0.014(2)
C344 0.032(2) 0.031(3) 0.037(3) 0.001(2) -0.0073(19) -0.017(2)

loop_
_atom_type_symbol
_atom_type_description
_atom_type_scat_dispersion_real
_atom_type_scat_dispersion_imag
_atom_type_scat_source
C C 0.0033 0.0016 'International Tables Vol C Tables 4.2.6.8 and 6.1.1.4'
H H 0.0000 0.0000 'International Tables Vol C Tables 4.2.6.8 and 6.1.1.4'
Mo Mo -1.6832 0.6857 'International Tables Vol C Tables 4.2.6.8 and 6.1.1.4'
N N 0.0061 0.0033 'International Tables Vol C Tables 4.2.6.8 and 6.1.1.4'
O O 0.0106 0.0060 'International Tables Vol C Tables 4.2.6.8 and 6.1.1.4'

loop_
_geom_angle_atom_site_label_1
_geom_angle_atom_site_label_2
_geom_angle_atom_site_label_3
_geom_angle
N1 Mo1 O13 102.88(13)
N1 Mo1 O7 103.53(12)
O13 Mo1 O7 92.53(11)
N1 Mo1 O17 99.99(12)
O13 Mo1 O17 88.49(11)
O7 Mo1 O17 155.59(11)
N1 Mo1 O16 100.52(13)
O13 Mo1 O16 156.11(10)
O7 Mo1 O16 86.57(11)
O17 Mo1 O16 82.80(10)
N1 Mo1 O1 176.36(11)
O13 Mo1 O1 79.41(10)
O7 Mo1 O1 79.08(10)
O17 Mo1 O1 77.14(10)
O16 Mo1 O1 76.98(10)
O2 Mo2 O16 103.42(13)
O2 Mo2 O9 103.82(12)
O16 Mo2 O9 90.35(11)
O2 Mo2 O15 103.49(12)
O16 Mo2 O15 89.34(11)
O9 Mo2 O15 151.98(11)
O2 Mo2 O14 103.42(12)
O16 Mo2 O14 153.15(10)
O9 Mo2 O14 83.87(11)
O15 Mo2 O14 83.85(11)
O2 Mo2 O1 179.48(11)
O16 Mo2 O1 77.00(10)
O9 Mo2 O1 76.46(10)
O15 Mo2 O1 76.18(9)
O14 Mo2 O1 76.16(10)
O3 Mo3 O17 104.42(12)
O3 Mo3 O15 102.75(12)
O17 Mo3 O15 89.20(11)
O3 Mo3 O12 104.21(12)
O17 Mo3 O12 88.89(11)
O15 Mo3 O12 152.58(10)
O3 Mo3 O18 101.70(12)
O17 Mo3 O18 153.89(10)
O15 Mo3 O18 85.14(11)
O12 Mo3 O18 84.64(11)
O3 Mo3 O1 178.23(11)
O17 Mo3 O1 77.26(10)
O15 Mo3 O1 76.64(10)
O12 Mo3 O1 76.26(9)
O18 Mo3 O1 76.62(10)
O4 Mo4 O11 104.17(12)
O4 Mo4 O12 103.64(12)
O11 Mo4 O12 89.29(11)
O4 Mo4 O10 102.83(11)
O11 Mo4 O10 89.60(11)
O12 Mo4 O10 152.95(10)
O4 Mo4 O13 101.86(11)
O11 Mo4 O13 153.97(10)
O12 Mo4 O13 84.67(10)
O10 Mo4 O13 84.57(11)
O4 Mo4 O1 177.01(11)
O11 Mo4 O1 78.81(10)
O12 Mo4 O1 76.47(10)
O10 Mo4 O1 76.81(9)
O13 Mo4 O1 75.15(9)
O5 Mo5 O8 104.78(13)
O5 Mo5 O10 103.21(12)
O8 Mo5 O10 88.70(11)
O5 Mo5 O9 103.35(12)
O8 Mo5 O9 87.23(11)
O10 Mo5 O9 153.30(10)
O5 Mo5 O7 101.59(13)
O8 Mo5 O7 153.60(10)
O10 Mo5 O7 86.37(11)
O9 Mo5 O7 85.65(11)
O5 Mo5 O1 177.43(12)
O8 Mo5 O1 77.79(10)
O10 Mo5 O1 76.80(10)
O9 Mo5 O1 76.55(10)
O7 Mo5 O1 75.83(10)
O6 Mo6 O14 105.33(13)
O6 Mo6 O18 104.78(13)
O14 Mo6 O18 91.45(12)
O6 Mo6 O8 103.34(13)
O14 Mo6 O8 86.90(11)
O18 Mo6 O8 151.24(11)
O6 Mo6 O11 102.34(12)
O14 Mo6 O11 152.01(11)
O18 Mo6 O11 85.49(11)
O8 Mo6 O11 82.73(11)
O6 Mo6 O1 176.77(11)
O14 Mo6 O1 77.33(10)
O18 Mo6 O1 76.80(10)
O8 Mo6 O1 74.82(10)
O11 Mo6 O1 74.89(9)
Mo1 O1 Mo4 91.00(9)
Mo1 O1 Mo5 90.62(9)
Mo4 O1 Mo5 89.85(8)
Mo1 O1 Mo3 91.18(9)
Mo4 O1 Mo3 90.26(9)
Mo5 O1 Mo3 178.20(12)
Mo1 O1 Mo2 91.17(9)
Mo4 O1 Mo2 177.83(12)
Mo5 O1 Mo2 90.04(9)
Mo3 O1 Mo2 89.79(8)
Mo1 O1 Mo6 179.96(16)
Mo4 O1 Mo6 89.01(8)
Mo5 O1 Mo6 89.34(8)
Mo3 O1 Mo6 88.86(8)
Mo2 O1 Mo6 88.82(8)
Mo1 O7 Mo5 114.26(12)
Mo5 O8 Mo6 117.96(13)
Mo2 O9 Mo5 116.94(13)
Mo5 O10 Mo4 116.08(12)
Mo4 O11 Mo6 117.23(13)
Mo4 O12 Mo3 116.96(13)
Mo1 O13 Mo4 114.37(12)
Mo6 O14 Mo2 117.63(13)
Mo3 O15 Mo2 117.10(12)
Mo2 O16 Mo1 114.75(12)
Mo3 O17 Mo1 114.29(12)
Mo6 O18 Mo3 117.51(13)
C11 O19 C4 118.6(3)
C1 N1 Mo1 175.3(2)
C211 N2 C241 108.5(3)
C211 N2 C231 109.4(3)
C241 N2 C231 111.2(3)
C211 N2 C221 110.7(3)
C241 N2 C221 109.2(3)
C231 N2 C221 107.8(3)
C311 N3 C331 111.4(3)
C311 N3 C341 111.3(3)
C331 N3 C341 106.0(3)
C311 N3 C321 106.0(3)
C331 N3 C321 110.9(3)
C341 N3 C321 111.3(3)
N1 C1 C2 121.2(3)
N1 C1 C6 118.4(3)
C2 C1 C6 120.4(4)
C3 C2 C1 118.9(4)
C3 C2 C7 121.0(4)
C1 C2 C7 120.0(4)
C2 C3 C4 119.7(4)
C2 C3 H3 120.2
C4 C3 H3 120.2
C5 C4 C3 122.1(4)
C5 C4 O19 117.7(3)
C3 C4 O19 120.0(4)
C6 C5 C4 118.7(4)
C6 C5 H5 120.6
C4 C5 H5 120.6
C5 C6 C1 120.1(4)
C5 C6 H6 120.0
C1 C6 H6 120.0
C2 C7 H7A 109.5
C2 C7 H7B 109.5
H7A C7 H7B 109.5
C2 C7 H7C 109.5
H7A C7 H7C 109.5
H7B C7 H7C 109.5
O20 C11 O19 122.5(4)
O20 C11 C12 127.7(4)
O19 C11 C12 109.8(3)
C11 C12 C13 114.4(3)
C11 C12 H12A 108.7
C13 C12 H12A 108.7
C11 C12 H12B 108.7
C13 C12 H12B 108.7
H12A C12 H12B 107.6
C12 C13 C14 112.4(3)
C12 C13 H13A 109.1
C14 C13 H13A 109.1
C12 C13 H13B 109.1
C14 C13 H13B 109.1
H13A C13 H13B 107.8
C13 C14 C15 115.0(3)
C13 C14 H14A 108.5
C15 C14 H14A 108.5
C13 C14 H14B 108.5
C15 C14 H14B 108.5
H14A C14 H14B 107.5
C14 C15 C16 113.4(3)
C14 C15 H15A 108.9
C16 C15 H15A 108.9
C14 C15 H15B 108.9
C16 C15 H15B 108.9
H15A C15 H15B 107.7
C17 C16 C15 114.0(3)
C17 C16 H16A 108.8
C15 C16 H16A 108.8
C17 C16 H16B 108.8
C15 C16 H16B 108.8
H16A C16 H16B 107.6
C16 C17 C18 113.0(3)
C16 C17 H17A 109.0
C18 C17 H17A 109.0
C16 C17 H17B 109.0
C18 C17 H17B 109.0
H17A C17 H17B 107.8
C17 C18 C19 114.0(3)
C17 C18 H18A 108.7
C19 C18 H18A 108.7
C17 C18 H18B 108.7
C19 C18 H18B 108.7
H18A C18 H18B 107.6
C20 C19 C18 113.2(3)
C20 C19 H19A 108.9
C18 C19 H19A 108.9
C20 C19 H19B 108.9
C18 C19 H19B 108.9
H19A C19 H19B 107.7
C21 C20 C19 113.9(3)
C21 C20 H20A 108.8
C19 C20 H20A 108.8
C21 C20 H20B 108.8
C19 C20 H20B 108.8
H20A C20 H20B 107.7
C22 C21 C20 113.8(3)
C22 C21 H21A 108.8
C20 C21 H21A 108.8
C22 C21 H21B 108.8
C20 C21 H21B 108.8
H21A C21 H21B 107.7
C21 C22 C23 113.3(3)
C21 C22 H22A 108.9
C23 C22 H22A 108.9
C21 C22 H22B 108.9
C23 C22 H22B 108.9
H22A C22 H22B 107.7
C24 C23 C22 115.3(3)
C24 C23 H23A 108.4
C22 C23 H23A 108.4
C24 C23 H23B 108.4
C22 C23 H23B 108.4
H23A C23 H23B 107.5
C25 C24 C23 113.5(3)
C25 C24 H24A 108.9
C23 C24 H24A 108.9
C25 C24 H24B 108.9
C23 C24 H24B 108.9
H24A C24 H24B 107.7
C24 C25 C26 115.8(3)
C24 C25 H25A 108.3
C26 C25 H25A 108.3
C24 C25 H25B 108.3
C26 C25 H25B 108.3
H25A C25 H25B 107.4
C27 C26 C25 113.9(4)
C27 C26 H26A 108.8
C25 C26 H26A 108.8
C27 C26 H26B 108.8
C25 C26 H26B 108.8
H26A C26 H26B 107.7
C26 C27 C28 115.5(4)
C26 C27 H27A 108.4
C28 C27 H27A 108.4
C26 C27 H27B 108.4
C28 C27 H27B 108.4
H27A C27 H27B 107.5
C27 C28 H28A 109.5
C27 C28 H28B 109.5
H28A C28 H28B 109.5
C27 C28 H28C 109.5
H28A C28 H28C 109.5
H28B C28 H28C 109.5
N2 C211 C212 116.1(3)
N2 C211 H21C 108.3
C212 C211 H21C 108.3
N2 C211 H21D 108.3
C212 C211 H21D 108.3
H21C C211 H21D 107.4
C213 C212 C211 111.1(3)
C213 C212 H21E 109.4
C211 C212 H21E 109.4
C213 C212 H21F 109.4
C211 C212 H21F 109.4
H21E C212 H21F 108.0
C212 C213 C214 114.5(3)
C212 C213 H21G 108.6
C214 C213 H21G 108.6
C212 C213 H21H 108.6
C214 C213 H21H 108.6
H21G C213 H21H 107.6
C213 C214 H21I 109.5
C213 C214 H21J 109.5
H21I C214 H21J 109.5
C213 C214 H21K 109.5
H21I C214 H21K 109.5
H21J C214 H21K 109.5
C222 C221 N2 114.5(3)
C222 C221 H22C 108.6
N2 C221 H22C 108.6
C222 C221 H22D 108.6
N2 C221 H22D 108.6
H22C C221 H22D 107.6
C223 C222 C221 111.7(3)
C223 C222 H22E 109.3
C221 C222 H22E 109.3
C223 C222 H22F 109.3
C221 C222 H22F 109.3
H22E C222 H22F 107.9
C222 C223 C224 110.7(3)
C222 C223 H22G 109.5
C224 C223 H22G 109.5
C222 C223 H22H 109.5
C224 C223 H22H 109.5
H22G C223 H22H 108.1
C223 C224 H22I 109.5
C223 C224 H22J 109.5
H22I C224 H22J 109.5
C223 C224 H22K 109.5
H22I C224 H22K 109.5
H22J C224 H22K 109.5
N2 C231 C232 116.1(3)
N2 C231 H23C 108.3
C232 C231 H23C 108.3
N2 C231 H23D 108.3
C232 C231 H23D 108.3
H23C C231 H23D 107.4
C233 C232 C231 108.5(3)
C233 C232 H23E 110.0
C231 C232 H23E 110.0
C233 C232 H23F 110.0
C231 C232 H23F 110.0
H23E C232 H23F 108.4
C234 C233 C232 112.9(3)
C234 C233 H23G 109.0
C232 C233 H23G 109.0
C234 C233 H23H 109.0
C232 C233 H23H 109.0
H23G C233 H23H 107.8
C233 C234 H23I 109.5
C233 C234 H23J 109.5
H23I C234 H23J 109.5
C233 C234 H23K 109.5
H23I C234 H23K 109.5
H23J C234 H23K 109.5
N2 C241 C242 115.1(3)
N2 C241 H24C 108.5
C242 C241 H24C 108.5
N2 C241 H24D 108.5
C242 C241 H24D 108.5
H24C C241 H24D 107.5
C243 C242 C241 109.4(3)
C243 C242 H24E 109.8
C241 C242 H24E 109.8
C243 C242 H24F 109.8
C241 C242 H24F 109.8
H24E C242 H24F 108.2
C242 C243 C244 111.4(3)
C242 C243 H24G 109.3
C244 C243 H24G 109.3
C242 C243 H24H 109.3
C244 C243 H24H 109.3
H24G C243 H24H 108.0
C243 C244 H24I 109.5
C243 C244 H24J 109.5
H24I C244 H24J 109.5
C243 C244 H24K 109.5
H24I C244 H24K 109.5
H24J C244 H24K 109.5
N3 C311 C312 117.0(3)
N3 C311 H31A 108.0
C312 C311 H31A 108.0
N3 C311 H31B 108.0
C312 C311 H31B 108.0
H31A C311 H31B 107.3
C311 C312 C313 109.5(3)
C311 C312 H31C 109.8
C313 C312 H31C 109.8
C311 C312 H31D 109.8
C313 C312 H31D 109.8
H31C C312 H31D 108.2
C314 C313 C312 114.1(4)
C314 C313 H31E 108.7
C312 C313 H31E 108.7
C314 C313 H31F 108.7
C312 C313 H31F 108.7
H31E C313 H31F 107.6
C313 C314 H31G 109.5
C313 C314 H31H 109.5
H31G C314 H31H 109.5
C313 C314 H31I 109.5
H31G C314 H31I 109.5
H31H C314 H31I 109.5
C322 C321 N3 116.5(3)
C322 C321 H32A 108.2
N3 C321 H32A 108.2
C322 C321 H32B 108.2
N3 C321 H32B 108.2
H32A C321 H32B 107.3
C321 C322 C323 108.8(3)
C321 C322 H32C 109.9
C323 C322 H32C 109.9
C321 C322 H32D 109.9
C323 C322 H32D 109.9
H32C C322 H32D 108.3
C324 C323 C322 112.8(3)
C324 C323 H32E 109.0
C322 C323 H32E 109.0
C324 C323 H32F 109.0
C322 C323 H32F 109.0
H32E C323 H32F 107.8
C323 C324 H32G 109.5
C323 C324 H32H 109.5
H32G C324 H32H 109.5
C323 C324 H32I 109.5
H32G C324 H32I 109.5
H32H C324 H32I 109.5
N3 C331 C332 116.7(3)
N3 C331 H33A 108.1
C332 C331 H33A 108.1
N3 C331 H33B 108.1
C332 C331 H33B 108.1
H33A C331 H33B 107.3
C331 C332 C333 109.8(3)
C331 C332 H33C 109.7
C333 C332 H33C 109.7
C331 C332 H33D 109.7
C333 C332 H33D 109.7
H33C C332 H33D 108.2
C334 C333 C332 114.2(4)
C334 C333 H33E 108.7
C332 C333 H33E 108.7
C334 C333 H33F 108.7
C332 C333 H33F 108.7
H33E C333 H33F 107.6
C333 C334 H33G 109.5
C333 C334 H33H 109.5
H33G C334 H33H 109.5
C333 C334 H33I 109.5
H33G C334 H33I 109.5
H33H C334 H33I 109.5
C342 C341 N3 115.9(3)
C342 C341 H34A 108.3
N3 C341 H34A 108.3
C342 C341 H34B 108.3
N3 C341 H34B 108.3
H34A C341 H34B 107.4
C341 C342 C343 109.8(3)
C341 C342 H34C 109.7
C343 C342 H34C 109.7
C341 C342 H34D 109.7
C343 C342 H34D 109.7
H34C C342 H34D 108.2
C344 C343 C342 113.4(4)
C344 C343 H34E 108.9
C342 C343 H34E 108.9
C344 C343 H34F 108.9
C342 C343 H34F 108.9
H34E C343 H34F 107.7
C343 C344 H34G 109.5
C343 C344 H34H 109.5
H34G C344 H34H 109.5
C343 C344 H34I 109.5
H34G C344 H34I 109.5
H34H C344 H34I 109.5

loop_
_geom_bond_atom_site_label_1
_geom_bond_atom_site_label_2
_geom_bond_distance
Mo1 N1 1.740(3)
Mo1 O13 1.878(2)
Mo1 O7 1.901(2)
Mo1 O17 2.003(2)
Mo1 O16 2.010(3)
Mo1 O1 2.223(2)
Mo2 O2 1.685(3)
Mo2 O16 1.859(3)
Mo2 O9 1.922(3)
Mo2 O15 1.933(3)
Mo2 O14 1.990(3)
Mo2 O1 2.339(2)
Mo3 O3 1.690(2)
Mo3 O17 1.865(3)
Mo3 O15 1.926(3)
Mo3 O12 1.931(3)
Mo3 O18 1.968(3)
Mo3 O1 2.325(2)
Mo4 O4 1.686(2)
Mo4 O11 1.862(2)
Mo4 O12 1.929(2)
Mo4 O10 1.931(3)
Mo4 O13 1.977(2)
Mo4 O1 2.318(2)
Mo5 O5 1.684(3)
Mo5 O8 1.886(3)
Mo5 O10 1.930(3)
Mo5 O9 1.944(3)
Mo5 O7 1.945(3)
Mo5 O1 2.320(2)
Mo6 O6 1.682(3)
Mo6 O14 1.869(3)
Mo6 O18 1.884(3)
Mo6 O8 1.969(3)
Mo6 O11 1.995(3)
Mo6 O1 2.379(2)
O19 C11 1.371(4)
O19 C4 1.404(4)
O20 C11 1.195(4)
N1 C1 1.390(5)
N2 C211 1.512(4)
N2 C241 1.515(4)
N2 C231 1.521(4)
N2 C221 1.531(4)
N3 C311 1.506(4)
N3 C331 1.511(5)
N3 C341 1.522(5)
N3 C321 1.529(4)
C1 C2 1.399(5)
C1 C6 1.407(5)
C2 C3 1.385(5)
C2 C7 1.504(5)
C3 C4 1.385(5)
C3 H3 0.9300
C4 C5 1.381(5)
C5 C6 1.379(5)
C5 H5 0.9300
C6 H6 0.9300
C7 H7A 0.9600
C7 H7B 0.9600
C7 H7C 0.9600
C11 C12 1.490(5)
C12 C13 1.508(5)
C12 H12A 0.9700
C12 H12B 0.9700
C13 C14 1.513(5)
C13 H13A 0.9700
C13 H13B 0.9700
C14 C15 1.515(5)
C14 H14A 0.9700
C14 H14B 0.9700
C15 C16 1.524(5)
C15 H15A 0.9700
C15 H15B 0.9700
C16 C17 1.515(5)
C16 H16A 0.9700
C16 H16B 0.9700
C17 C18 1.520(5)
C17 H17A 0.9700
C17 H17B 0.9700
C18 C19 1.529(5)
C18 H18A 0.9700
C18 H18B 0.9700
C19 C20 1.518(5)
C19 H19A 0.9700
C19 H19B 0.9700
C20 C21 1.513(5)
C20 H20A 0.9700
C20 H20B 0.9700
C21 C22 1.510(5)
C21 H21A 0.9700
C21 H21B 0.9700
C22 C23 1.520(5)
C22 H22A 0.9700
C22 H22B 0.9700
C23 C24 1.513(5)
C23 H23A 0.9700
C23 H23B 0.9700
C24 C25 1.509(5)
C24 H24A 0.9700
C24 H24B 0.9700
C25 C26 1.522(5)
C25 H25A 0.9700
C25 H25B 0.9700
C26 C27 1.500(6)
C26 H26A 0.9700
C26 H26B 0.9700
C27 C28 1.510(6)
C27 H27A 0.9700
C27 H27B 0.9700
C28 H28A 0.9600
C28 H28B 0.9600
C28 H28C 0.9600
C211 C212 1.525(5)
C211 H21C 0.9700
C211 H21D 0.9700
C212 C213 1.516(5)
C212 H21E 0.9700
C212 H21F 0.9700
C213 C214 1.522(6)
C213 H21G 0.9700
C213 H21H 0.9700
C214 H21I 0.9600
C214 H21J 0.9600
C214 H21K 0.9600
C221 C222 1.519(5)
C221 H22C 0.9700
C221 H22D 0.9700
C222 C223 1.513(5)
C222 H22E 0.9700
C222 H22F 0.9700
C223 C224 1.525(5)
C223 H22G 0.9700
C223 H22H 0.9700
C224 H22I 0.9600
C224 H22J 0.9600
C224 H22K 0.9600
C231 C232 1.526(5)
C231 H23C 0.9700
C231 H23D 0.9700
C232 C233 1.525(5)
C232 H23E 0.9700
C232 H23F 0.9700
C233 C234 1.524(5)
C233 H23G 0.9700
C233 H23H 0.9700
C234 H23I 0.9600
C234 H23J 0.9600
C234 H23K 0.9600
C241 C242 1.525(5)
C241 H24C 0.9700
C241 H24D 0.9700
C242 C243 1.525(5)
C242 H24E 0.9700
C242 H24F 0.9700
C243 C244 1.529(5)
C243 H24G 0.9700
C243 H24H 0.9700
C244 H24I 0.9600
C244 H24J 0.9600
C244 H24K 0.9600
C311 C312 1.516(5)
C311 H31A 0.9700
C311 H31B 0.9700
C312 C313 1.521(5)
C312 H31C 0.9700
C312 H31D 0.9700
C313 C314 1.509(6)
C313 H31E 0.9700
C313 H31F 0.9700
C314 H31G 0.9600
C314 H31H 0.9600
C314 H31I 0.9600
C321 C322 1.516(5)
C321 H32A 0.9700
C321 H32B 0.9700
C322 C323 1.532(5)
C322 H32C 0.9700
C322 H32D 0.9700
C323 C324 1.517(6)
C323 H32E 0.9700
C323 H32F 0.9700
C324 H32G 0.9600
C324 H32H 0.9600
C324 H32I 0.9600
C331 C332 1.515(5)
C331 H33A 0.9700
C331 H33B 0.9700
C332 C333 1.523(5)
C332 H33C 0.9700
C332 H33D 0.9700
C333 C334 1.507(6)
C333 H33E 0.9700
C333 H33F 0.9700
C334 H33G 0.9600
C334 H33H 0.9600
C334 H33I 0.9600
C341 C342 1.508(5)
C341 H34A 0.9700
C341 H34B 0.9700
C342 C343 1.531(6)
C342 H34C 0.9700
C342 H34D 0.9700
C343 C344 1.525(6)
C343 H34E 0.9700
C343 H34F 0.9700
C344 H34G 0.9600
C344 H34H 0.9600
C344 H34I 0.9600

loop_
_geom_hbond_atom_site_label_D
_geom_hbond_atom_site_label_H
_geom_hbond_atom_site_label_A
_geom_hbond_distance_DH
_geom_hbond_distance_HA
_geom_hbond_distance_DA
_geom_hbond_angle_DHA
_geom_hbond_site_symmetry_A
C211 H21C O3 0.97 2.38 3.269(4) 151.6 1_455
C221 H22D O4 0.97 2.36 3.193(4) 143.5 .
C221 H22D O4 0.97 2.53 3.137(4) 120.4 2_565
C231 H23D O13 0.97 2.63 3.264(4) 123.6 .
C311 H31A O17 0.97 2.34 3.286(5) 163.8 1_465
C321 H32A O16 0.97 2.43 3.361(5) 160.5 1_465
C341 H34A O20 0.97 2.63 3.278(5) 124.4 1_565
C341 H34B O5 0.97 2.19 3.150(5) 171.2 .
C342 H34C O15 0.97 2.63 3.220(5) 119.2 1_465

loop_
_geom_torsion_atom_site_label_1
_geom_torsion_atom_site_label_2
_geom_torsion_atom_site_label_3
_geom_torsion_atom_site_label_4
_geom_torsion
O5 Mo5 O8 Mo6 177.20(14)
O10 Mo5 O8 Mo6 -79.48(15)
O9 Mo5 O8 Mo6 74.13(15)
O7 Mo5 O8 Mo6 -0.3(3)
O1 Mo5 O8 Mo6 -2.71(13)
O4 Mo4 O11 Mo6 -178.08(13)
O12 Mo4 O11 Mo6 -74.19(15)
O10 Mo4 O11 Mo6 78.79(14)
O13 Mo4 O11 Mo6 2.1(3)
O1 Mo4 O11 Mo6 2.16(12)
N1 Mo1 O13 Mo4 -179.35(13)
O7 Mo1 O13 Mo4 76.15(13)
O17 Mo1 O13 Mo4 -79.44(13)
O16 Mo1 O13 Mo4 -11.1(3)
O1 Mo1 O13 Mo4 -2.24(11)
O6 Mo6 O14 Mo2 -179.54(14)
O18 Mo6 O14 Mo2 -73.79(14)
O8 Mo6 O14 Mo2 77.48(14)
O11 Mo6 O14 Mo2 9.3(3)
O1 Mo6 O14 Mo2 2.34(12)
O2 Mo2 O16 Mo1 177.67(13)
O9 Mo2 O16 Mo1 73.36(14)
O15 Mo2 O16 Mo1 -78.62(14)
O14 Mo2 O16 Mo1 -3.7(3)
O1 Mo2 O16 Mo1 -2.65(11)
O3 Mo3 O17 Mo1 -177.50(13)
O15 Mo3 O17 Mo1 79.53(14)
O12 Mo3 O17 Mo1 -73.11(14)
O18 Mo3 O17 Mo1 2.3(3)
O1 Mo3 O17 Mo1 3.05(11)
O6 Mo6 O18 Mo3 178.94(14)
O14 Mo6 O18 Mo3 72.66(15)
O8 Mo6 O18 Mo3 -13.5(3)
O11 Mo6 O18 Mo3 -79.48(15)
O1 Mo6 O18 Mo3 -3.96(12)
N1 C1 C2 C3 177.2(3)
C6 C1 C2 C3 -2.3(5)
N1 C1 C2 C7 -3.8(5)
C6 C1 C2 C7 176.6(3)
C1 C2 C3 C4 1.7(5)
C7 C2 C3 C4 -177.2(4)
C2 C3 C4 C5 -0.5(6)
C2 C3 C4 O19 -176.1(3)
C11 O19 C4 C5 109.6(4)
C11 O19 C4 C3 -74.6(5)
C3 C4 C5 C6 0.0(6)
O19 C4 C5 C6 175.7(3)
C4 C5 C6 C1 -0.7(5)
N1 C1 C6 C5 -177.7(3)
C2 C1 C6 C5 1.8(5)
C4 O19 C11 O20 -4.7(6)
C4 O19 C11 C12 178.0(3)
O20 C11 C12 C13 20.9(6)
O19 C11 C12 C13 -161.9(3)
C11 C12 C13 C14 -177.9(3)
C12 C13 C14 C15 -177.1(3)
C13 C14 C15 C16 -174.6(3)
C14 C15 C16 C17 -178.4(4)
C15 C16 C17 C18 -179.9(3)
C16 C17 C18 C19 -177.9(3)
C17 C18 C19 C20 175.4(3)
C18 C19 C20 C21 177.1(4)
C19 C20 C21 C22 178.7(3)
C20 C21 C22 C23 179.1(4)
C21 C22 C23 C24 -177.2(4)
C22 C23 C24 C25 -179.1(4)
C23 C24 C25 C26 178.9(4)
C24 C25 C26 C27 178.6(4)
C25 C26 C27 C28 -178.4(4)
C241 N2 C211 C212 66.9(4)
C231 N2 C211 C212 -171.6(3)
C221 N2 C211 C212 -52.9(4)
N2 C211 C212 C213 161.8(3)
C211 C212 C213 C214 64.4(5)
C211 N2 C221 C222 -48.5(4)
C241 N2 C221 C222 -167.9(3)
C231 N2 C221 C222 71.1(4)
N2 C221 C222 C223 178.9(3)
C221 C222 C223 C224 -165.5(3)
C211 N2 C231 C232 -69.8(4)
C241 N2 C231 C232 50.1(4)
C221 N2 C231 C232 169.8(3)
N2 C231 C232 C233 170.3(3)
C231 C232 C233 C234 177.8(3)
C211 N2 C241 C242 174.8(3)
C231 N2 C241 C242 54.5(4)
C221 N2 C241 C242 -64.4(4)
N2 C241 C242 C243 -173.3(3)
C241 C242 C243 C244 179.3(3)
C331 N3 C311 C312 -60.5(4)
C341 N3 C311 C312 57.6(4)
C321 N3 C311 C312 178.7(3)
N3 C311 C312 C313 172.1(4)
C311 C312 C313 C314 174.4(4)
C311 N3 C321 C322 -169.0(3)
C331 N3 C321 C322 69.9(4)
C341 N3 C321 C322 -47.9(4)
N3 C321 C322 C323 177.4(3)
C321 C322 C323 C324 -176.6(4)
C311 N3 C331 C332 -47.4(4)
C341 N3 C331 C332 -168.6(3)
C321 N3 C331 C332 70.5(4)
N3 C331 C332 C333 -173.2(3)
C331 C332 C333 C334 -173.6(4)
C311 N3 C341 C342 57.7(4)
C331 N3 C341 C342 179.0(3)
C321 N3 C341 C342 -60.3(4)
N3 C341 C342 C343 173.2(3)
C341 C342 C343 C344 -73.5(4)
